data_4302200
loop_
_publ_author_name
'Theocharis C. Stamatatos'
'Gina C. Vlahopoulou'
'Catherine P. Raptopoulou'
'Aris Terzis'
'Albert Escuer'
'Spyros P. Perlepes'

_publ_section_title
;
Interpretation of the Magnetic Properties of a Compound Consisting of
Cocrystallized CuII3 and CuII4 Clusters through the Targeted Synthesis and
Study of Its Discrete CuII4 Component
;
_journal_name_full 'Inorganic Chemistry'
_journal_page_first 4610
_journal_page_last 4612
_journal_paper_doi 10.1021/ic900188k
_journal_volume 48
_journal_year 2009
_chemical_formula_sum 'C56 H82 Cl2 Cu7 N6 O34'
_chemical_formula_weight 1898.96
_chemical_name_systematic
;

 ?

;
_space_group_IT_number 56
_symmetry_cell_setting orthorhombic
_symmetry_space_group_name_Hall '-P 2ac 2bc'
_symmetry_space_group_name_H-M 'P n a a'
_atom_sites_solution_hydrogens geom
_atom_sites_solution_primary direct
_atom_sites_solution_secondary difmap
_audit_creation_method SHELXL-97
_cell_angle_alpha 90.00
_cell_angle_beta 90.00
_cell_angle_gamma 90.00
_cell_formula_units_Z 4
_cell_length_a 20.420(10)
_cell_length_b 14.890(10)
_cell_length_c 24.38(2)
_cell_measurement_reflns_used 25
_cell_measurement_temperature 298
_cell_measurement_theta_max 11.0
_cell_measurement_theta_min 5.5
_cell_volume 7413(9)
_computing_structure_refinement 'SHELXL-97 (Sheldrick, 1997)'
_computing_structure_solution 'SHELXS-97 (Sheldrick, 1997)'
_diffrn_ambient_temperature 298
_diffrn_measured_fraction_theta_full 0.849
_diffrn_measured_fraction_theta_max 0.849
_diffrn_measurement_device_type 'Crystal Logic Dual Goniometer'
_diffrn_measurement_method '\q/2\q scans'
_diffrn_radiation_monochromator graphite
_diffrn_radiation_source 'fine-focus sealed tube'
_diffrn_radiation_type MoK\a
_diffrn_radiation_wavelength 0.71073
_diffrn_reflns_av_R_equivalents 0.0000
_diffrn_reflns_av_sigmaI/netI 0.0644
_diffrn_reflns_limit_h_max 24
_diffrn_reflns_limit_h_min 0
_diffrn_reflns_limit_k_max 16
_diffrn_reflns_limit_k_min 0
_diffrn_reflns_limit_l_max 28
_diffrn_reflns_limit_l_min 0
_diffrn_reflns_number 5543
_diffrn_reflns_theta_full 25.00
_diffrn_reflns_theta_max 25.00
_diffrn_reflns_theta_min 1.89
_diffrn_standards_decay_% 2.9
_diffrn_standards_interval_count 97
_diffrn_standards_number 3
_exptl_absorpt_coefficient_mu 2.133
_exptl_absorpt_correction_type none
_exptl_crystal_colour blue
_exptl_crystal_density_diffrn 1.702
_exptl_crystal_density_method 'not measured'
_exptl_crystal_description parall
_exptl_crystal_F_000 3876
_exptl_crystal_size_max 0.40
_exptl_crystal_size_mid 0.15
_exptl_crystal_size_min 0.10
_refine_diff_density_max 0.788
_refine_diff_density_min -0.474
_refine_diff_density_rms 0.122
_refine_ls_extinction_method none
_refine_ls_goodness_of_fit_ref 1.028
_refine_ls_hydrogen_treatment mixed
_refine_ls_matrix_type full
_refine_ls_number_parameters 525
_refine_ls_number_reflns 5543
_refine_ls_number_restraints 0
_refine_ls_restrained_S_all 1.028
_refine_ls_R_factor_all 0.0903
_refine_ls_R_factor_gt 0.0604
_refine_ls_shift/su_max 0.006
_refine_ls_shift/su_mean 0.000
_refine_ls_structure_factor_coef Fsqd
_refine_ls_weighting_details 'calc w=1/[\s^2^(Fo^2^)+(0.0951P)^2^+16.4995P] where P=(Fo^2^+2Fc^2^)/3'
_refine_ls_weighting_scheme calc
_refine_ls_wR_factor_gt 0.1542
_refine_ls_wR_factor_ref 0.1768
_reflns_number_gt 3944
_reflns_number_total 5543
_reflns_threshold_expression >2sigma(I)
_cod_data_source_file ic900188k_si_001_1.cif
_cod_data_source_block pexs1184
_cod_database_code 4302200

loop_
_symmetry_equiv_pos_as_xyz
'x, y, z'
'-x+1/2, -y, z+1/2'
'x, -y+1/2, -z+1/2'
'-x+1/2, y+1/2, -z'
'-x, -y, -z'
'x-1/2, y, -z-1/2'
'-x, y-1/2, z-1/2'
'x-1/2, -y-1/2, z'

loop_
_atom_site_label
_atom_site_type_symbol
_atom_site_fract_x
_atom_site_fract_y
_atom_site_fract_z
_atom_site_U_iso_or_equiv
_atom_site_adp_type
_atom_site_occupancy
_atom_site_symmetry_multiplicity
_atom_site_calc_flag
_atom_site_refinement_flags
_atom_site_disorder_assembly
_atom_site_disorder_group
Cu1 Cu 0.85975(4) 0.15744(6) 0.72192(3) 0.0386(3) Uani 1 1 d . . .
Cu2 Cu 0.74449(4) 0.17356(6) 0.79124(3) 0.0381(3) Uani 1 1 d . . .
O1 O 0.7423(2) 0.1928(3) 0.71301(17) 0.0409(12) Uani 1 1 d . . .
O2 O 0.9577(3) 0.1345(5) 0.6814(2) 0.0589(16) Uani 1 1 d . . .
N1 N 0.8357(3) 0.1138(4) 0.6462(2) 0.0416(14) Uani 1 1 d . . .
O11 O 0.8630(2) 0.2135(3) 0.79504(18) 0.0399(11) Uani 1 1 d . . .
O12 O 0.6443(3) 0.1729(4) 0.8286(2) 0.0498(14) Uani 1 1 d . . .
N11 N 0.7646(3) 0.1682(4) 0.8705(2) 0.0385(13) Uani 1 1 d . . .
O21 O 0.8535(3) 0.0335(3) 0.7513(2) 0.0520(13) Uani 1 1 d . . .
O22 O 0.7523(3) 0.0417(4) 0.7849(2) 0.0559(14) Uani 1 1 d . . .
C1 C 0.7211(4) 0.1330(6) 0.6721(3) 0.0431(18) Uani 1 1 d . . .
C2 C 0.7735(4) 0.1110(5) 0.6307(3) 0.0400(17) Uani 1 1 d . . .
C3 C 0.7564(4) 0.0833(6) 0.5781(3) 0.057(2) Uani 1 1 d . . .
C4 C 0.8050(5) 0.0573(8) 0.5428(4) 0.073(3) Uani 1 1 d . . .
C5 C 0.8680(5) 0.0582(7) 0.5593(4) 0.064(3) Uani 1 1 d . . .
C6 C 0.8828(4) 0.0872(6) 0.6113(3) 0.0477(18) Uani 1 1 d . . .
C7 C 0.9522(4) 0.0899(7) 0.6311(3) 0.062(2) Uani 1 1 d . . .
H7A H 0.9684 0.0290 0.6350 0.081 Uiso 1 1 calc R . .
H7B H 0.9792 0.1202 0.6040 0.081 Uiso 1 1 calc R . .
C11 C 0.8801(4) 0.1774(6) 0.8462(3) 0.0477(19) Uani 1 1 d . . .
C12 C 0.8260(4) 0.1783(5) 0.8887(3) 0.0453(18) Uani 1 1 d . . .
C13 C 0.8400(5) 0.1845(7) 0.9429(3) 0.061(2) Uani 1 1 d . . .
C14 C 0.7885(5) 0.1798(8) 0.9807(4) 0.075(3) Uani 1 1 d . . .
C15 C 0.7258(5) 0.1679(7) 0.9623(4) 0.064(3) Uani 1 1 d . . .
C16 C 0.7145(4) 0.1615(5) 0.9066(3) 0.0438(17) Uani 1 1 d . . .
C17 C 0.6475(4) 0.1464(6) 0.8834(3) 0.054(2) Uani 1 1 d . . .
C21 C 0.8023(5) -0.0004(5) 0.7712(3) 0.053(2) Uani 1 1 d . . .
C22 C 0.8021(6) -0.1017(7) 0.7803(5) 0.101(4) Uani 1 1 d . . .
H22A H 0.8462 -0.1223 0.7855 0.131 Uiso 1 1 calc R . .
H22B H 0.7834 -0.1310 0.7489 0.131 Uiso 1 1 calc R . .
H22C H 0.7766 -0.1156 0.8123 0.131 Uiso 1 1 calc R . .
Cu3 Cu 0.57561(5) -0.03036(6) 0.74709(4) 0.0454(3) Uani 1 1 d . . .
Cu4 Cu 0.61692(7) -0.2500 0.7500 0.0482(4) Uani 1 2 d S . .
O31 O 0.6009(3) -0.1428(4) 0.7105(2) 0.0634(17) Uani 1 1 d . . .
O32 O 0.5597(2) 0.0966(3) 0.76171(19) 0.0434(12) Uani 1 1 d . . .
N31 N 0.5639(3) 0.0082(4) 0.6730(2) 0.0471(16) Uani 1 1 d . . .
O41 O 0.5990(3) -0.0529(4) 0.8217(2) 0.0571(15) Uani 1 1 d . . .
O42 O 0.6432(3) -0.1887(4) 0.8165(2) 0.0634(16) Uani 1 1 d . . .
OM1 O 0.4659(3) -0.0795(5) 0.7612(3) 0.081(2) Uani 1 1 d . . .
C31 C 0.5837(7) -0.1463(6) 0.6545(4) 0.084(3) Uani 1 1 d . . .
H31A H 0.5452 -0.1838 0.6499 0.109 Uiso 1 1 calc R . .
H31B H 0.6192 -0.1730 0.6337 0.109 Uiso 1 1 calc R . .
C32 C 0.5698(5) -0.0543(6) 0.6328(3) 0.064(2) Uani 1 1 d . . .
C33 C 0.5616(7) -0.0281(9) 0.5804(5) 0.080(4) Uani 1 1 d . . .
C34 C 0.5484(5) 0.0606(7) 0.5681(4) 0.062(2) Uani 1 1 d . . .
C35 C 0.5442(4) 0.1225(6) 0.6095(3) 0.053(2) Uani 1 1 d . . .
C36 C 0.5517(3) 0.0931(5) 0.6629(3) 0.0449(18) Uani 1 1 d . . .
C37 C 0.5496(5) 0.1494(6) 0.7147(3) 0.049(2) Uani 1 1 d . . .
C41 C 0.6299(4) -0.1169(6) 0.8409(3) 0.057(2) Uani 1 1 d . . .
C42 C 0.6536(6) -0.1087(8) 0.8985(4) 0.094(4) Uani 1 1 d . . .
H42A H 0.6565 -0.1673 0.9147 0.122 Uiso 1 1 calc R . .
H42B H 0.6235 -0.0725 0.9192 0.122 Uiso 1 1 calc R . .
H42C H 0.6960 -0.0809 0.8987 0.122 Uiso 1 1 calc R . .
CM1 C 0.4524(6) -0.1458(9) 0.8013(7) 0.117(5) Uani 1 1 d . . .
Cl1 Cl 0.47733(16) -0.2045(2) 0.97205(12) 0.0870(8) Uani 1 1 d . . .
O51 O 0.4202(12) -0.2408(14) 0.9901(10) 0.285(10) Uiso 1 1 d . . .
O52 O 0.535(2) -0.237(3) 0.9503(17) 0.211(17) Uiso 0.46(2) 1 d P . .
O53 O 0.4980(15) -0.211(2) 1.0280(13) 0.165(13) Uiso 0.46(2) 1 d P . .
O54 O 0.5012(15) -0.123(2) 0.9495(13) 0.168(13) Uiso 0.46(2) 1 d P . .
O52A O 0.4625(13) -0.2384(17) 0.9209(11) 0.174(12) Uiso 0.54(2) 1 d P . .
O53A O 0.5250(15) -0.260(2) 0.9946(14) 0.185(11) Uiso 0.54(2) 1 d P . .
O54A O 0.4644(17) -0.123(2) 0.9936(15) 0.220(15) Uiso 0.54(2) 1 d P . .
CM2 C 0.1247(14) 0.441(2) 0.4160(11) 0.217(11) Uiso 1 1 d . . .
OM2 O 0.1671(12) 0.3945(19) 0.4435(10) 0.312(11) Uiso 1 1 d . . .
CM3 C 0.2318(17) 0.154(2) 0.3628(14) 0.252(14) Uiso 1 1 d . . .
OM3 O 0.2010(18) 0.208(3) 0.3861(16) 0.45(2) Uiso 1 1 d . . .
HO2 H 0.995(6) 0.119(8) 0.697(5) 0.10(4) Uiso 1 1 d . . .
HO12 H 0.617(4) 0.152(5) 0.819(3) 0.03(3) Uiso 1 1 d . . .
H1A H 0.686(3) 0.163(4) 0.656(2) 0.025(16) Uiso 1 1 d . . .
H1B H 0.703(3) 0.080(5) 0.689(3) 0.04(2) Uiso 1 1 d . . .
H3 H 0.715(4) 0.079(5) 0.565(3) 0.04(2) Uiso 1 1 d . . .
H4 H 0.799(5) 0.043(7) 0.509(4) 0.09(4) Uiso 1 1 d . . .
H5 H 0.901(4) 0.043(6) 0.541(3) 0.05(2) Uiso 1 1 d . . .
H11A H 0.913(3) 0.212(4) 0.861(2) 0.016(15) Uiso 1 1 d . . .
H11B H 0.891(3) 0.106(5) 0.842(2) 0.023(15) Uiso 1 1 d . . .
H13 H 0.888(4) 0.192(5) 0.957(3) 0.06(2) Uiso 1 1 d . . .
H14 H 0.798(5) 0.200(8) 1.023(5) 0.11(4) Uiso 1 1 d . . .
H15 H 0.696(4) 0.166(5) 0.987(3) 0.06(2) Uiso 1 1 d . . .
H17A H 0.617(3) 0.187(5) 0.906(3) 0.030(17) Uiso 1 1 d . . .
H17B H 0.630(5) 0.085(7) 0.891(4) 0.09(3) Uiso 1 1 d . . .
H33 H 0.567(5) -0.057(7) 0.560(4) 0.06(3) Uiso 1 1 d . . .
H34 H 0.538(3) 0.083(5) 0.529(3) 0.035(17) Uiso 1 1 d . . .
H35 H 0.534(7) 0.191(11) 0.604(6) 0.17(6) Uiso 1 1 d . . .
H37A H 0.503(3) 0.182(4) 0.715(2) 0.019(14) Uiso 1 1 d . . .
H37B H 0.573(4) 0.186(6) 0.714(3) 0.04(3) Uiso 1 1 d . . .

loop_
_atom_site_aniso_label
_atom_site_aniso_U_11
_atom_site_aniso_U_22
_atom_site_aniso_U_33
_atom_site_aniso_U_23
_atom_site_aniso_U_13
_atom_site_aniso_U_12
Cu1 0.0379(5) 0.0414(5) 0.0365(4) -0.0016(4) 0.0020(3) 0.0016(4)
Cu2 0.0380(5) 0.0421(5) 0.0341(4) -0.0014(4) 0.0020(3) 0.0004(4)
O1 0.046(3) 0.049(3) 0.028(2) -0.001(2) 0.000(2) 0.000(2)
O2 0.040(3) 0.085(4) 0.052(3) -0.016(3) 0.002(3) 0.012(3)
N1 0.046(4) 0.042(4) 0.037(3) -0.003(3) -0.002(3) 0.002(3)
O11 0.045(3) 0.037(3) 0.037(2) -0.001(2) -0.003(2) 0.005(2)
O12 0.042(3) 0.056(4) 0.052(3) 0.001(3) 0.001(3) -0.014(3)
N11 0.047(3) 0.039(3) 0.029(3) 0.004(3) -0.001(2) 0.008(3)
O21 0.063(3) 0.041(3) 0.052(3) 0.002(2) 0.008(3) 0.002(3)
O22 0.065(4) 0.041(3) 0.062(3) -0.002(3) 0.017(3) -0.001(3)
C1 0.037(4) 0.045(5) 0.047(4) -0.005(4) -0.004(3) -0.001(4)
C2 0.044(4) 0.034(4) 0.042(4) -0.004(3) 0.002(3) -0.001(3)
C3 0.049(5) 0.071(6) 0.051(4) -0.015(4) -0.003(4) -0.010(5)
C4 0.072(7) 0.101(8) 0.047(5) -0.025(5) 0.010(5) -0.011(6)
C5 0.058(6) 0.077(7) 0.056(5) -0.014(5) 0.015(4) 0.001(5)
C6 0.048(4) 0.052(5) 0.044(4) -0.005(4) 0.007(3) 0.002(4)
C7 0.051(5) 0.077(6) 0.058(5) -0.010(5) 0.006(4) 0.014(5)
C11 0.046(4) 0.059(6) 0.039(4) 0.005(4) -0.003(3) -0.001(4)
C12 0.046(4) 0.045(5) 0.045(4) 0.006(3) -0.006(3) 0.005(4)
C13 0.056(5) 0.081(7) 0.044(4) 0.004(4) -0.002(4) 0.001(5)
C14 0.072(6) 0.112(9) 0.042(5) 0.004(5) -0.004(4) 0.001(6)
C15 0.055(5) 0.093(7) 0.044(4) 0.011(5) 0.008(4) 0.008(5)
C16 0.043(4) 0.041(4) 0.048(4) 0.005(3) 0.008(3) 0.005(4)
C17 0.061(5) 0.050(5) 0.050(4) -0.002(4) 0.013(4) -0.009(5)
C21 0.070(6) 0.039(5) 0.050(4) -0.004(4) 0.003(4) -0.005(5)
C22 0.117(10) 0.048(6) 0.138(10) 0.013(6) 0.062(8) 0.007(6)
Cu3 0.0605(6) 0.0333(5) 0.0425(5) -0.0019(4) -0.0048(4) 0.0024(4)
Cu4 0.0568(8) 0.0328(7) 0.0549(8) -0.0011(6) 0.000 0.000
O31 0.107(5) 0.037(3) 0.047(3) -0.005(2) -0.009(3) 0.013(3)
O32 0.047(3) 0.038(3) 0.045(3) -0.004(2) 0.000(2) 0.005(2)
N31 0.063(4) 0.036(4) 0.042(3) 0.005(3) -0.006(3) 0.001(3)
O41 0.079(4) 0.046(3) 0.047(3) 0.003(3) -0.015(3) 0.001(3)
O42 0.083(4) 0.038(3) 0.068(4) -0.005(3) -0.027(3) -0.004(3)
OM1 0.068(4) 0.066(4) 0.110(5) 0.018(4) 0.001(4) -0.016(4)
C31 0.140(10) 0.052(6) 0.058(5) -0.003(5) -0.014(6) 0.026(6)
C32 0.093(7) 0.048(5) 0.053(5) -0.010(4) -0.009(5) 0.011(5)
C33 0.108(10) 0.074(8) 0.058(6) -0.019(6) -0.011(6) 0.013(7)
C34 0.073(6) 0.063(6) 0.051(5) 0.009(4) -0.005(4) 0.008(5)
C35 0.051(5) 0.053(5) 0.053(5) 0.005(4) -0.001(4) 0.000(4)
C36 0.038(4) 0.049(5) 0.048(4) 0.000(4) 0.002(3) -0.003(4)
C37 0.051(5) 0.042(5) 0.055(5) 0.000(4) 0.001(4) -0.002(5)
C41 0.068(6) 0.046(5) 0.058(5) 0.003(4) -0.013(4) -0.018(5)
C42 0.140(10) 0.075(7) 0.066(6) 0.000(5) -0.046(7) 0.004(7)
CM1 0.087(9) 0.099(10) 0.165(13) 0.058(9) -0.003(8) -0.004(7)
Cl1 0.092(2) 0.096(2) 0.0733(16) 0.0030(16) 0.0007(15) 0.0090(18)

loop_
_atom_type_symbol
_atom_type_description
_atom_type_scat_dispersion_real
_atom_type_scat_dispersion_imag
_atom_type_scat_source
C C 0.0033 0.0016 'International Tables Vol C Tables 4.2.6.8 and 6.1.1.4'
H H 0.0000 0.0000 'International Tables Vol C Tables 4.2.6.8 and 6.1.1.4'
N N 0.0061 0.0033 'International Tables Vol C Tables 4.2.6.8 and 6.1.1.4'
O O 0.0106 0.0060 'International Tables Vol C Tables 4.2.6.8 and 6.1.1.4'
Cu Cu 0.3201 1.2651 'International Tables Vol C Tables 4.2.6.8 and 6.1.1.4'
Cl Cl 0.1484 0.1585 'International Tables Vol C Tables 4.2.6.8 and 6.1.1.4'

loop_
_geom_angle_atom_site_label_1
_geom_angle_atom_site_label_2
_geom_angle_atom_site_label_3
_geom_angle
_geom_angle_site_symmetry_1
_geom_angle_site_symmetry_3
_geom_angle_publ_flag
O11 Cu1 O11 77.0(2) 3_556 . ?
O11 Cu1 O21 170.8(2) 3_556 . ?
O11 Cu1 O21 94.0(2) . . ?
O11 Cu1 N1 97.5(2) 3_556 . ?
O11 Cu1 N1 166.6(2) . . ?
O21 Cu1 N1 90.8(2) . . ?
O11 Cu1 O2 91.5(2) 3_556 . ?
O11 Cu1 O2 115.5(2) . . ?
O21 Cu1 O2 94.2(2) . . ?
N1 Cu1 O2 76.5(2) . . ?
O11 Cu1 Cu2 93.96(14) 3_556 . ?
O11 Cu1 Cu2 57.74(15) . . ?
O21 Cu1 Cu2 79.35(16) . . ?
N1 Cu1 Cu2 111.20(18) . . ?
O2 Cu1 Cu2 169.86(17) . . ?
O1 Cu2 O22 94.2(2) . . ?
O1 Cu2 N11 167.7(2) . . ?
O22 Cu2 N11 91.1(2) . . ?
O1 Cu2 O1 78.5(2) . 3_556 ?
O22 Cu2 O1 171.8(2) . 3_556 ?
N11 Cu2 O1 95.5(2) . 3_556 ?
O1 Cu2 O12 112.4(2) . . ?
O22 Cu2 O12 95.8(2) . . ?
N11 Cu2 O12 78.0(2) . . ?
O1 Cu2 O12 90.3(2) 3_556 . ?
O1 Cu2 Cu1 57.08(15) . . ?
O22 Cu2 Cu1 78.88(16) . . ?
N11 Cu2 Cu1 113.36(17) . . ?
O1 Cu2 Cu1 94.05(14) 3_556 . ?
O12 Cu2 Cu1 167.29(17) . . ?
O1 Cu2 Cu2 40.02(15) . 3_556 ?
O22 Cu2 Cu2 133.88(17) . 3_556 ?
N11 Cu2 Cu2 132.64(18) . 3_556 ?
O1 Cu2 Cu2 38.50(12) 3_556 3_556 ?
O12 Cu2 Cu2 105.80(16) . 3_556 ?
Cu1 Cu2 Cu2 71.15(4) . 3_556 ?
C1 O1 Cu2 128.0(5) . . ?
C1 O1 Cu2 127.0(5) . 3_556 ?
Cu2 O1 Cu2 101.5(2) . 3_556 ?
C7 O2 Cu1 112.7(5) . . ?
C7 O2 HO2 109(8) . . ?
Cu1 O2 HO2 128(7) . . ?
C2 N1 C6 119.7(6) . . ?
C2 N1 Cu1 120.3(5) . . ?
C6 N1 Cu1 120.0(5) . . ?
C11 O11 Cu1 124.8(5) . 3_556 ?
C11 O11 Cu1 130.6(5) . . ?
Cu1 O11 Cu1 102.9(2) 3_556 . ?
C17 O12 Cu2 110.3(5) . . ?
C17 O12 HO12 103(7) . . ?
Cu2 O12 HO12 128(7) . . ?
C12 N11 C16 120.0(6) . . ?
C12 N11 Cu2 121.0(5) . . ?
C16 N11 Cu2 118.8(5) . . ?
C21 O21 Cu1 124.5(5) . . ?
C21 O22 Cu2 126.0(5) . . ?
O1 C1 C2 113.2(6) . . ?
O1 C1 H1A 104(4) . . ?
C2 C1 H1A 112(4) . . ?
O1 C1 H1B 109(4) . . ?
C2 C1 H1B 113(4) . . ?
H1A C1 H1B 106(6) . . ?
N1 C2 C3 120.9(7) . . ?
N1 C2 C1 118.8(6) . . ?
C3 C2 C1 120.2(7) . . ?
C4 C3 C2 118.7(8) . . ?
C4 C3 H3 116(5) . . ?
C2 C3 H3 125(5) . . ?
C5 C4 C3 120.1(9) . . ?
C5 C4 H4 116(7) . . ?
C3 C4 H4 124(7) . . ?
C4 C5 C6 119.2(9) . . ?
C4 C5 H5 127(6) . . ?
C6 C5 H5 113(6) . . ?
N1 C6 C5 121.4(8) . . ?
N1 C6 C7 117.8(6) . . ?
C5 C6 C7 120.8(7) . . ?
O2 C7 C6 111.7(6) . . ?
O2 C7 H7A 109.3 . . ?
C6 C7 H7A 109.3 . . ?
O2 C7 H7B 109.3 . . ?
C6 C7 H7B 109.3 . . ?
H7A C7 H7B 107.9 . . ?
O11 C11 C12 115.1(6) . . ?
O11 C11 H11A 108(4) . . ?
C12 C11 H11A 105(4) . . ?
O11 C11 H11B 110(3) . . ?
C12 C11 H11B 103(3) . . ?
H11A C11 H11B 115(5) . . ?
N11 C12 C13 122.0(7) . . ?
N11 C12 C11 117.0(6) . . ?
C13 C12 C11 120.9(7) . . ?
C12 C13 C14 118.6(8) . . ?
C12 C13 H13 122(4) . . ?
C14 C13 H13 119(4) . . ?
C15 C14 C13 119.5(8) . . ?
C15 C14 H14 120(6) . . ?
C13 C14 H14 119(6) . . ?
C14 C15 C16 119.3(8) . . ?
C14 C15 H15 116(6) . . ?
C16 C15 H15 124(6) . . ?
N11 C16 C15 120.5(7) . . ?
N11 C16 C17 117.1(7) . . ?
C15 C16 C17 122.4(7) . . ?
O12 C17 C16 111.3(7) . . ?
O12 C17 H17A 109(4) . . ?
C16 C17 H17A 105(4) . . ?
O12 C17 H17B 115(6) . . ?
C16 C17 H17B 113(6) . . ?
H17A C17 H17B 103(7) . . ?
O22 C21 O21 125.7(7) . . ?
O22 C21 C22 117.2(8) . . ?
O21 C21 C22 117.1(8) . . ?
C21 C22 H22A 109.5 . . ?
C21 C22 H22B 109.5 . . ?
H22A C22 H22B 109.5 . . ?
C21 C22 H22C 109.5 . . ?
H22A C22 H22C 109.5 . . ?
H22B C22 H22C 109.5 . . ?
N31 Cu3 O41 169.9(3) . . ?
N31 Cu3 O32 82.0(2) . . ?
O41 Cu3 O32 92.2(2) . . ?
N31 Cu3 O31 82.0(3) . . ?
O41 Cu3 O31 102.5(2) . . ?
O32 Cu3 O31 162.1(2) . . ?
N31 Cu3 OM1 96.4(3) . . ?
O41 Cu3 OM1 92.5(3) . . ?
O32 Cu3 OM1 96.6(2) . . ?
O31 Cu3 OM1 92.9(3) . . ?
O31 Cu4 O31 160.1(4) . 3_546 ?
O31 Cu4 O42 94.3(2) . . ?
O31 Cu4 O42 91.2(2) 3_546 . ?
O31 Cu4 O42 91.2(2) . 3_546 ?
O31 Cu4 O42 94.3(2) 3_546 3_546 ?
O42 Cu4 O42 147.8(4) . 3_546 ?
C31 O31 Cu4 120.2(5) . . ?
C31 O31 Cu3 113.9(5) . . ?
Cu4 O31 Cu3 122.2(3) . . ?
C37 O32 Cu3 114.7(5) . . ?
C36 N31 C32 122.8(7) . . ?
C36 N31 Cu3 119.5(5) . . ?
C32 N31 Cu3 117.7(5) . . ?
C41 O41 Cu3 128.6(6) . . ?
C41 O42 Cu4 137.7(6) . . ?
CM1 OM1 Cu3 119.7(7) . . ?
O31 C31 C32 110.8(7) . . ?
O31 C31 H31A 109.5 . . ?
C32 C31 H31A 109.5 . . ?
O31 C31 H31B 109.5 . . ?
C32 C31 H31B 109.5 . . ?
H31A C31 H31B 108.1 . . ?
C33 C32 N31 118.4(9) . . ?
C33 C32 C31 128.6(9) . . ?
N31 C32 C31 113.0(7) . . ?
C32 C33 C34 120.4(10) . . ?
C32 C33 H33 120(9) . . ?
C34 C33 H33 120(9) . . ?
C35 C34 C33 119.8(9) . . ?
C35 C34 H34 117(4) . . ?
C33 C34 H34 123(4) . . ?
C34 C35 C36 118.2(8) . . ?
C34 C35 H35 124(8) . . ?
C36 C35 H35 117(8) . . ?
N31 C36 C35 120.3(7) . . ?
N31 C36 C37 112.4(7) . . ?
C35 C36 C37 127.3(8) . . ?
O32 C37 C36 111.4(7) . . ?
O32 C37 H37A 112(3) . . ?
C36 C37 H37A 107(3) . . ?
O32 C37 H37B 110(6) . . ?
C36 C37 H37B 112(6) . . ?
H37A C37 H37B 105(8) . . ?
O41 C41 O42 126.1(8) . . ?
O41 C41 C42 117.3(9) . . ?
O42 C41 C42 116.6(9) . . ?
C41 C42 H42A 109.5 . . ?
C41 C42 H42B 109.5 . . ?
H42A C42 H42B 109.5 . . ?
C41 C42 H42C 109.5 . . ?
H42A C42 H42C 109.5 . . ?
H42B C42 H42C 109.5 . . ?
O54A Cl1 O51 93.6(17) . . ?
O54A Cl1 O52A 129.8(18) . . ?
O51 Cl1 O52A 87.7(14) . . ?
O54A Cl1 O52 129(2) . . ?
O51 Cl1 O52 136(2) . . ?
O52A Cl1 O52 73.4(17) . . ?
O54A Cl1 O53A 121.2(19) . . ?
O51 Cl1 O53A 103.6(15) . . ?
O52A Cl1 O53A 107.0(17) . . ?
O52 Cl1 O53A 49.2(17) . . ?
O54A Cl1 O54 56.6(16) . . ?
O51 Cl1 O54 139.5(15) . . ?
O52A Cl1 O54 92.2(16) . . ?
O52 Cl1 O54 82(2) . . ?
O53A Cl1 O54 115.0(18) . . ?
O54A Cl1 O53 75.1(18) . . ?
O51 Cl1 O53 85.3(15) . . ?
O52A Cl1 O53 154.6(18) . . ?
O52 Cl1 O53 95(2) . . ?
O53A Cl1 O53 51.6(15) . . ?
O54 Cl1 O53 108.8(18) . . ?
O53A O52 Cl1 66(3) . . ?
O53A O52 O52A 104(4) . . ?
Cl1 O52 O52A 53.2(17) . . ?
O53A O53 Cl1 63(2) . . ?
O53A O53 O54A 108(3) . . ?
Cl1 O53 O54A 50.2(17) . . ?
O54A O54 Cl1 59(2) . . ?
Cl1 O52A O52 53.4(18) . . ?
O52 O53A O53 121(4) . . ?
O52 O53A Cl1 65(3) . . ?
O53 O53A Cl1 66(2) . . ?
O54 O54A Cl1 65(2) . . ?
O54 O54A O53 100(3) . . ?
Cl1 O54A O53 54.7(17) . . ?

loop_
_geom_bond_atom_site_label_1
_geom_bond_atom_site_label_2
_geom_bond_distance
_geom_bond_site_symmetry_2
_geom_bond_publ_flag
Cu1 O11 1.967(5) 3_556 ?
Cu1 O11 1.969(5) . ?
Cu1 O21 1.983(5) . ?
Cu1 N1 2.017(6) . ?
Cu1 O2 2.256(6) . ?
Cu1 Cu2 2.9075(17) . ?
Cu2 O1 1.929(4) . ?
Cu2 O22 1.977(6) . ?
Cu2 N11 1.977(6) . ?
Cu2 O1 1.993(5) 3_556 ?
Cu2 O12 2.240(6) . ?
Cu2 Cu2 3.037(2) 3_556 ?
O1 C1 1.405(9) . ?
O1 Cu2 1.993(5) 3_556 ?
O2 C7 1.399(10) . ?
O2 HO2 0.88(12) . ?
N1 C2 1.326(9) . ?
N1 C6 1.342(9) . ?
O11 C11 1.402(8) . ?
O11 Cu1 1.967(5) 3_556 ?
O12 C17 1.396(10) . ?
O12 HO12 0.67(7) . ?
N11 C12 1.338(9) . ?
N11 C16 1.354(9) . ?
O21 C21 1.258(10) . ?
O22 C21 1.244(10) . ?
C1 C2 1.508(10) . ?
C1 H1A 0.92(7) . ?
C1 H1B 0.96(8) . ?
C2 C3 1.392(10) . ?
C3 C4 1.368(12) . ?
C3 H3 0.91(7) . ?
C4 C5 1.347(14) . ?
C4 H4 0.85(11) . ?
C5 C6 1.373(11) . ?
C5 H5 0.83(8) . ?
C6 C7 1.499(11) . ?
C7 H7A 0.9700 . ?
C7 H7B 0.9700 . ?
C11 C12 1.515(10) . ?
C11 H11A 0.92(6) . ?
C11 H11B 1.09(7) . ?
C12 C13 1.354(11) . ?
C13 C14 1.401(13) . ?
C13 H13 1.04(8) . ?
C14 C15 1.367(13) . ?
C14 H14 1.10(11) . ?
C15 C16 1.379(11) . ?
C15 H15 0.87(8) . ?
C16 C17 1.497(12) . ?
C17 H17A 1.02(7) . ?
C17 H17B 1.01(11) . ?
C21 C22 1.525(12) . ?
C22 H22A 0.9600 . ?
C22 H22B 0.9600 . ?
C22 H22C 0.9600 . ?
Cu3 N31 1.909(6) . ?
Cu3 O41 1.911(5) . ?
Cu3 O32 1.951(5) . ?
Cu3 O31 1.965(5) . ?
Cu3 OM1 2.382(7) . ?
Cu4 O31 1.893(6) . ?
Cu4 O31 1.893(6) 3_546 ?
Cu4 O42 1.937(6) . ?
Cu4 O42 1.937(6) 3_546 ?
O31 C31 1.413(10) . ?
O32 C37 1.405(10) . ?
N31 C36 1.311(10) . ?
N31 C32 1.358(10) . ?
O41 C41 1.235(10) . ?
O42 C41 1.252(11) . ?
OM1 CM1 1.416(14) . ?
C31 C32 1.495(12) . ?
C31 H31A 0.9700 . ?
C31 H31B 0.9700 . ?
C32 C33 1.348(14) . ?
C33 C34 1.379(15) . ?
C33 H33 0.67(9) . ?
C34 C35 1.370(12) . ?
C34 H34 1.03(6) . ?
C35 C36 1.381(11) . ?
C35 H35 1.06(16) . ?
C36 C37 1.517(11) . ?
C37 H37A 1.06(6) . ?
C37 H37B 0.74(8) . ?
C41 C42 1.490(12) . ?
C42 H42A 0.9600 . ?
C42 H42B 0.9600 . ?
C42 H42C 0.9600 . ?
Cl1 O54A 1.35(4) . ?
Cl1 O51 1.36(2) . ?
Cl1 O52A 1.38(3) . ?
Cl1 O52 1.38(4) . ?
Cl1 O53A 1.39(3) . ?
Cl1 O54 1.42(3) . ?
Cl1 O53 1.43(3) . ?
O52 O53A 1.15(4) . ?
O52 O52A 1.65(4) . ?
O53 O53A 1.23(3) . ?
O53 O54A 1.69(4) . ?
O54 O54A 1.31(4) . ?
CM2 OM2 1.29(3) . ?
CM3 OM3 1.17(5) . ?
